data_4027715
loop_
_publ_author_name
'Dmitry S. Belov'
'Evgeny R. Lukyanenko'
'Alexander V. Kurkin'
'Marina A. Yurovskaya'

_publ_contact_author 'Dr Victor B. Rybakov'
_publ_contact_author_email Rybakov20021@yandex.ru
_publ_section_title
;
 Highly Stereoselective and Scalable Synthesis of trans-Fused
 Octahydrocyclohepta[b]pyrrol-4(1H)-ones via the Aza-Cope-Mannich
 Rearrangement in Racemic and Enantiopure Forms
;
_journal_name_full 'Journal of Organic Chemistry'
_journal_page_first 10125
_journal_page_last 10134
_journal_paper_doi 10.1021/jo301762a
_journal_volume 77
_journal_year 2012
_chemical_formula_moiety 'C22 H25 N O'
_chemical_formula_sum 'C22 H25 N O'
_chemical_formula_weight 319.43
_chemical_melting_point_gt 379.4
_chemical_melting_point_lt 379.9
_chemical_name_systematic
;
 (3RS,3aSR,8aRS)-1-benzyl-3-phenyloctahydrocyclohepta[b]pyrrol-4(1H)-one
;
_space_group_IT_number 14
_symmetry_cell_setting monoclinic
_symmetry_space_group_name_Hall '-P 2yn'
_symmetry_space_group_name_H-M 'P 1 21/n 1'
_atom_sites_solution_hydrogens geom
_atom_sites_solution_primary direct
_atom_sites_solution_secondary difmap
_audit_creation_method SHELXL97
_cell_angle_alpha 90.00
_cell_angle_beta 115.90(2)
_cell_angle_gamma 90.00
_cell_formula_units_Z 4
_cell_length_a 17.469(4)
_cell_length_b 5.6816(13)
_cell_length_c 19.972(4)
_cell_measurement_reflns_used 25
_cell_measurement_temperature 295(2)
_cell_measurement_theta_max 11.27
_cell_measurement_theta_min 9.92
_cell_volume 1783.2(7)
_computing_structure_refinement 'SHELXL97 (Sheldrick, 2008)'
_computing_structure_solution 'SHELXS97 (Sheldrick, 2008)'
_diffrn_ambient_temperature 295(2)
_diffrn_detector 'scintillation LiI'
_diffrn_detector_dtime 1.195
_diffrn_measured_fraction_theta_full 0.999
_diffrn_measured_fraction_theta_max 0.999
_diffrn_measurement_device '\k--geometry diffractometer'
_diffrn_measurement_device_type 'Enraf Nonius CAD4'
_diffrn_measurement_method 'non--profiled \W--scans'
_diffrn_radiation_monochromator graphite
_diffrn_radiation_source 'fine--focus sealed tube'
_diffrn_radiation_type AgK\a
_diffrn_radiation_wavelength 0.56085
_diffrn_reflns_av_R_equivalents 0.0000
_diffrn_reflns_av_sigmaI/netI 0.1197
_diffrn_reflns_limit_h_max 20
_diffrn_reflns_limit_h_min -22
_diffrn_reflns_limit_k_max 7
_diffrn_reflns_limit_k_min 0
_diffrn_reflns_limit_l_max 25
_diffrn_reflns_limit_l_min 0
_diffrn_reflns_number 3896
_diffrn_reflns_theta_full 20.98
_diffrn_reflns_theta_max 20.98
_diffrn_reflns_theta_min 1.02
_diffrn_source 'Enraf Nonius FR590'
_diffrn_standards_decay_% 1
_diffrn_standards_interval_time 60
_diffrn_standards_number 1
_exptl_absorpt_coefficient_mu 0.047
_exptl_absorpt_correction_type none
_exptl_crystal_colour colourless
_exptl_crystal_density_diffrn 1.190
_exptl_crystal_description prism
_exptl_crystal_F_000 688
_exptl_crystal_preparation 'EtOH or hexane'
_exptl_crystal_size_max 0.20
_exptl_crystal_size_mid 0.20
_exptl_crystal_size_min 0.20
_refine_diff_density_max 0.128
_refine_diff_density_min -0.146
_refine_diff_density_rms 0.033
_refine_ls_extinction_method none
_refine_ls_goodness_of_fit_ref 0.808
_refine_ls_hydrogen_treatment constr
_refine_ls_matrix_type full
_refine_ls_number_parameters 217
_refine_ls_number_reflns 3896
_refine_ls_number_restraints 0
_refine_ls_restrained_S_all 0.808
_refine_ls_R_factor_all 0.1908
_refine_ls_R_factor_gt 0.0570
_refine_ls_shift/su_max 0.011
_refine_ls_shift/su_mean 0.002
_refine_ls_structure_factor_coef Fsqd
_refine_ls_weighting_details 'calc w=1/[\s^2^(Fo^2^)+(0.0470P)^2^] where P=(Fo^2^+2Fc^2^)/3'
_refine_ls_weighting_scheme calc
_refine_ls_wR_factor_gt 0.1015
_refine_ls_wR_factor_ref 0.1462
_reflns_number_gt 1310
_reflns_number_total 3896
_reflns_threshold_expression >2\s(I)
_cod_data_source_file jo301762a_si_001.cif
_cod_data_source_block yur20
_cod_original_sg_symbol_H-M 'P 21/n'
_cod_database_code 4027715
_diffrn_standards_decay_corr_max 1.010
_diffrn_standards_decay_corr_min 0.980

loop_
_symmetry_equiv_pos_as_xyz
'x, y, z'
'-x+1/2, y+1/2, -z+1/2'
'-x, -y, -z'
'x-1/2, -y-1/2, z-1/2'

loop_
_atom_site_label
_atom_site_type_symbol
_atom_site_fract_x
_atom_site_fract_y
_atom_site_fract_z
_atom_site_U_iso_or_equiv
_atom_site_adp_type
_atom_site_occupancy
_atom_site_symmetry_multiplicity
_atom_site_calc_flag
_atom_site_refinement_flags
N1 N 0.17182(15) 0.7895(4) 0.00943(13) 0.0498(7) Uani 1 1 d .
C2 C 0.24148(19) 0.6275(6) 0.04961(17) 0.0569(9) Uani 1 1 d .
H2A H 0.2204 0.4679 0.0462 0.068 Uiso 1 1 calc R
H2B H 0.2709 0.6713 0.1017 0.068 Uiso 1 1 calc R
C3 C 0.30091(18) 0.6469(5) 0.01208(16) 0.0496(8) Uani 1 1 d .
H3 H 0.3181 0.4874 0.0056 0.060 Uiso 1 1 calc R
C4 C 0.24299(17) 0.7464(5) -0.06559(15) 0.0454(7) Uani 1 1 d .
H4 H 0.2621 0.9071 -0.0679 0.054 Uiso 1 1 calc R
C5 C 0.2447(2) 0.6126(7) -0.1290(2) 0.0597(9) Uani 1 1 d .
O5 O 0.28076(18) 0.4242(5) -0.12116(14) 0.0999(10) Uani 1 1 d .
C6 C 0.1957(3) 0.6987(7) -0.2061(2) 0.0918(14) Uani 1 1 d .
H6A H 0.1540 0.5789 -0.2330 0.110 Uiso 1 1 calc R
H6B H 0.2347 0.7084 -0.2287 0.110 Uiso 1 1 calc R
C7 C 0.1493(2) 0.9303(7) -0.21980(19) 0.0726(11) Uani 1 1 d .
H7A H 0.1897 1.0517 -0.1920 0.087 Uiso 1 1 calc R
H7B H 0.1277 0.9687 -0.2722 0.087 Uiso 1 1 calc R
C8 C 0.0769(2) 0.9364(8) -0.19906(19) 0.0930(14) Uani 1 1 d .
H8A H 0.0446 0.7919 -0.2164 0.112 Uiso 1 1 calc R
H8B H 0.0396 1.0654 -0.2256 0.112 Uiso 1 1 calc R
C9 C 0.1003(2) 0.9640(7) -0.11658(19) 0.0810(13) Uani 1 1 d .
H9A H 0.1316 1.1100 -0.0990 0.097 Uiso 1 1 calc R
H9B H 0.0485 0.9758 -0.1103 0.097 Uiso 1 1 calc R
C10 C 0.15357(18) 0.7630(6) -0.06905(16) 0.0538(8) Uani 1 1 d .
H10 H 0.1234 0.6142 -0.0879 0.065 Uiso 1 1 calc R
C11 C 0.0983(2) 0.7401(7) 0.02380(17) 0.0646(10) Uani 1 1 d .
H11A H 0.0812 0.5778 0.0105 0.077 Uiso 1 1 calc R
H11B H 0.0514 0.8395 -0.0081 0.077 Uiso 1 1 calc R
C12 C 0.11429(18) 0.7792(6) 0.10317(17) 0.0506(8) Uani 1 1 d .
C13 C 0.08909(19) 0.6178(6) 0.14003(18) 0.0586(9) Uani 1 1 d .
H13 H 0.0627 0.4798 0.1160 0.070 Uiso 1 1 calc R
C14 C 0.1021(2) 0.6559(7) 0.2126(2) 0.0652(10) Uani 1 1 d .
H14 H 0.0848 0.5436 0.2371 0.078 Uiso 1 1 calc R
C15 C 0.1403(2) 0.8591(7) 0.24832(19) 0.0649(10) Uani 1 1 d .
H15 H 0.1485 0.8861 0.2969 0.078 Uiso 1 1 calc R
C16 C 0.1663(2) 1.0215(6) 0.2125(2) 0.0655(10) Uani 1 1 d .
H16 H 0.1930 1.1587 0.2371 0.079 Uiso 1 1 calc R
C17 C 0.1533(2) 0.9839(6) 0.1403(2) 0.0663(10) Uani 1 1 d .
H17 H 0.1708 1.0966 0.1162 0.080 Uiso 1 1 calc R
C31 C 0.38057(18) 0.7909(6) 0.05314(16) 0.0476(8) Uani 1 1 d .
C32 C 0.3794(2) 1.0018(6) 0.08717(18) 0.0618(10) Uani 1 1 d .
H32 H 0.3289 1.0519 0.0875 0.074 Uiso 1 1 calc R
C33 C 0.4504(2) 1.1385(7) 0.12032(19) 0.0718(11) Uani 1 1 d .
H33 H 0.4480 1.2788 0.1433 0.086 Uiso 1 1 calc R
C34 C 0.5259(2) 1.0688(7) 0.11982(19) 0.0733(11) Uani 1 1 d .
H34 H 0.5741 1.1633 0.1411 0.088 Uiso 1 1 calc R
C35 C 0.5287(2) 0.8575(8) 0.0874(2) 0.0751(11) Uani 1 1 d .
H35 H 0.5797 0.8051 0.0885 0.090 Uiso 1 1 calc R
C36 C 0.4563(2) 0.7235(6) 0.05335(18) 0.0606(9) Uani 1 1 d .
H36 H 0.4586 0.5840 0.0299 0.073 Uiso 1 1 calc R

loop_
_atom_site_aniso_label
_atom_site_aniso_U_11
_atom_site_aniso_U_22
_atom_site_aniso_U_33
_atom_site_aniso_U_23
_atom_site_aniso_U_13
_atom_site_aniso_U_12
N1 0.0488(15) 0.0530(18) 0.0499(15) 0.0127(15) 0.0235(13) 0.0139(14)
C2 0.060(2) 0.049(2) 0.060(2) 0.0131(19) 0.0236(18) 0.0006(18)
C3 0.0558(19) 0.0357(19) 0.058(2) 0.0042(17) 0.0257(17) 0.0105(16)
C4 0.0524(18) 0.0295(17) 0.0525(19) -0.0036(16) 0.0214(15) 0.0024(15)
C5 0.057(2) 0.054(2) 0.066(2) -0.010(2) 0.0251(19) 0.0048(19)
O5 0.119(2) 0.084(2) 0.087(2) -0.0206(18) 0.0345(17) 0.0431(19)
C6 0.115(3) 0.095(4) 0.062(3) -0.009(3) 0.035(2) 0.031(3)
C7 0.089(3) 0.078(3) 0.051(2) 0.001(2) 0.032(2) -0.001(2)
C8 0.073(3) 0.144(4) 0.061(2) 0.031(3) 0.027(2) 0.036(3)
C9 0.082(3) 0.101(3) 0.066(2) 0.030(2) 0.038(2) 0.050(2)
C10 0.0526(19) 0.057(2) 0.051(2) 0.0062(19) 0.0218(16) 0.0075(18)
C11 0.062(2) 0.072(3) 0.066(2) -0.006(2) 0.0347(19) -0.001(2)
C12 0.0508(19) 0.045(2) 0.059(2) -0.0039(19) 0.0269(17) -0.0016(17)
C13 0.062(2) 0.051(2) 0.064(2) -0.006(2) 0.0276(19) -0.0058(18)
C14 0.077(2) 0.058(3) 0.069(2) 0.006(2) 0.039(2) -0.009(2)
C15 0.069(2) 0.066(3) 0.063(2) -0.009(2) 0.032(2) -0.005(2)
C16 0.080(3) 0.047(2) 0.075(3) -0.017(2) 0.040(2) -0.015(2)
C17 0.085(3) 0.044(2) 0.085(3) 0.005(2) 0.051(2) -0.009(2)
C31 0.0462(18) 0.042(2) 0.0512(19) 0.0051(17) 0.0182(16) 0.0149(16)
C32 0.057(2) 0.056(2) 0.071(2) -0.007(2) 0.0263(19) 0.0078(19)
C33 0.078(3) 0.063(3) 0.071(3) -0.012(2) 0.029(2) -0.009(2)
C34 0.063(3) 0.079(3) 0.067(3) 0.003(2) 0.018(2) -0.011(2)
C35 0.046(2) 0.085(3) 0.087(3) 0.004(3) 0.022(2) 0.006(2)
C36 0.061(2) 0.053(2) 0.071(2) -0.003(2) 0.0318(19) 0.0087(19)

loop_
_atom_type_symbol
_atom_type_description
_atom_type_scat_dispersion_real
_atom_type_scat_dispersion_imag
_atom_type_scat_source
C C 0.0015 0.0009 'International Tables Vol C Tables 4.2.6.8 and 6.1.1.4'
H H 0.0000 0.0000 'International Tables Vol C Tables 4.2.6.8 and 6.1.1.4'
N N 0.0030 0.0019 'International Tables Vol C Tables 4.2.6.8 and 6.1.1.4'
O O 0.0056 0.0036 'International Tables Vol C Tables 4.2.6.8 and 6.1.1.4'

loop_
_geom_angle_atom_site_label_1
_geom_angle_atom_site_label_2
_geom_angle_atom_site_label_3
_geom_angle
C2 N1 C11 111.4(3)
C2 N1 C10 105.3(2)
C11 N1 C10 113.1(2)
N1 C2 C3 105.5(2)
N1 C2 H2A 110.6
C3 C2 H2A 110.6
N1 C2 H2B 110.6
C3 C2 H2B 110.6
H2A C2 H2B 108.8
C31 C3 C2 115.8(3)
C31 C3 C4 113.0(2)
C2 C3 C4 103.4(2)
C31 C3 H3 108.1
C2 C3 H3 108.1
C4 C3 H3 108.1
C5 C4 C10 113.0(3)
C5 C4 C3 114.8(3)
C10 C4 C3 106.0(2)
C5 C4 H4 107.6
C10 C4 H4 107.6
C3 C4 H4 107.6
O5 C5 C6 117.1(3)
O5 C5 C4 122.8(3)
C6 C5 C4 119.9(3)
C5 C6 C7 119.9(3)
C5 C6 H6A 107.3
C7 C6 H6A 107.3
C5 C6 H6B 107.3
C7 C6 H6B 107.3
H6A C6 H6B 106.9
C8 C7 C6 115.1(3)
C8 C7 H7A 108.5
C6 C7 H7A 108.5
C8 C7 H7B 108.5
C6 C7 H7B 108.5
H7A C7 H7B 107.5
C7 C8 C9 116.3(3)
C7 C8 H8A 108.2
C9 C8 H8A 108.2
C7 C8 H8B 108.2
C9 C8 H8B 108.2
H8A C8 H8B 107.4
C10 C9 C8 113.6(3)
C10 C9 H9A 108.8
C8 C9 H9A 108.8
C10 C9 H9B 108.8
C8 C9 H9B 108.8
H9A C9 H9B 107.7
N1 C10 C9 112.3(3)
N1 C10 C4 102.5(2)
C9 C10 C4 114.1(3)
N1 C10 H10 109.2
C9 C10 H10 109.2
C4 C10 H10 109.2
N1 C11 C12 113.9(3)
N1 C11 H11A 108.8
C12 C11 H11A 108.8
N1 C11 H11B 108.8
C12 C11 H11B 108.8
H11A C11 H11B 107.7
C13 C12 C17 118.3(3)
C13 C12 C11 121.0(3)
C17 C12 C11 120.6(3)
C12 C13 C14 121.1(3)
C12 C13 H13 119.4
C14 C13 H13 119.4
C15 C14 C13 119.9(3)
C15 C14 H14 120.1
C13 C14 H14 120.1
C16 C15 C14 119.8(3)
C16 C15 H15 120.1
C14 C15 H15 120.1
C15 C16 C17 120.4(3)
C15 C16 H16 119.8
C17 C16 H16 119.8
C16 C17 C12 120.5(3)
C16 C17 H17 119.7
C12 C17 H17 119.7
C36 C31 C32 117.4(3)
C36 C31 C3 120.5(3)
C32 C31 C3 121.9(3)
C33 C32 C31 121.7(3)
C33 C32 H32 119.1
C31 C32 H32 119.1
C32 C33 C34 120.1(4)
C32 C33 H33 119.9
C34 C33 H33 119.9
C35 C34 C33 119.0(4)
C35 C34 H34 120.5
C33 C34 H34 120.5
C36 C35 C34 120.1(3)
C36 C35 H35 119.9
C34 C35 H35 119.9
C35 C36 C31 121.6(3)
C35 C36 H36 119.2
C31 C36 H36 119.2

loop_
_geom_bond_atom_site_label_1
_geom_bond_atom_site_label_2
_geom_bond_distance
N1 C2 1.456(4)
N1 C11 1.459(3)
N1 C10 1.464(3)
C2 C3 1.527(4)
C2 H2A 0.9700
C2 H2B 0.9700
C3 C31 1.511(4)
C3 C4 1.542(4)
C3 H3 0.9800
C4 C5 1.488(4)
C4 C10 1.536(4)
C4 H4 0.9800
C5 O5 1.217(4)
C5 C6 1.480(4)
C6 C7 1.507(5)
C6 H6A 0.9700
C6 H6B 0.9700
C7 C8 1.493(4)
C7 H7A 0.9700
C7 H7B 0.9700
C8 C9 1.522(4)
C8 H8A 0.9700
C8 H8B 0.9700
C9 C10 1.516(4)
C9 H9A 0.9700
C9 H9B 0.9700
C10 H10 0.9800
C11 C12 1.501(4)
C11 H11A 0.9700
C11 H11B 0.9700
C12 C13 1.364(4)
C12 C17 1.388(4)
C13 C14 1.383(4)
C13 H13 0.9300
C14 C15 1.368(4)
C14 H14 0.9300
C15 C16 1.361(4)
C15 H15 0.9300
C16 C17 1.376(4)
C16 H16 0.9300
C17 H17 0.9300
C31 C36 1.375(4)
C31 C32 1.382(4)
C32 C33 1.365(4)
C32 H32 0.9300
C33 C34 1.381(4)
C33 H33 0.9300
C34 C35 1.375(5)
C34 H34 0.9300
C35 C36 1.375(4)
C35 H35 0.9300
C36 H36 0.9300

loop_
_geom_torsion_atom_site_label_1
_geom_torsion_atom_site_label_2
_geom_torsion_atom_site_label_3
_geom_torsion_atom_site_label_4
_geom_torsion
C11 N1 C2 C3 162.9(2)
C10 N1 C2 C3 40.0(3)
N1 C2 C3 C31 102.7(3)
N1 C2 C3 C4 -21.6(3)
C31 C3 C4 C5 105.1(3)
C2 C3 C4 C5 -128.9(3)
C31 C3 C4 C10 -129.4(3)
C2 C3 C4 C10 -3.3(3)
C10 C4 C5 O5 -113.3(4)
C3 C4 C5 O5 8.4(5)
C10 C4 C5 C6 61.8(4)
C3 C4 C5 C6 -176.4(3)
O5 C5 C6 C7 179.8(4)
C4 C5 C6 C7 4.4(6)
C5 C6 C7 C8 -66.2(5)
C6 C7 C8 C9 78.4(5)
C7 C8 C9 C10 -62.2(5)
C2 N1 C10 C9 -164.0(3)
C11 N1 C10 C9 74.1(4)
C2 N1 C10 C4 -41.1(3)
C11 N1 C10 C4 -163.0(3)
C8 C9 C10 N1 -177.4(3)
C8 C9 C10 C4 66.5(4)
C5 C4 C10 N1 153.3(3)
C3 C4 C10 N1 26.6(3)
C5 C4 C10 C9 -85.0(4)
C3 C4 C10 C9 148.3(3)
C2 N1 C11 C12 64.9(4)
C10 N1 C11 C12 -176.8(3)
N1 C11 C12 C13 -134.1(3)
N1 C11 C12 C17 47.5(4)
C17 C12 C13 C14 -0.1(5)
C11 C12 C13 C14 -178.6(3)
C12 C13 C14 C15 0.4(5)
C13 C14 C15 C16 -0.8(5)
C14 C15 C16 C17 0.9(5)
C15 C16 C17 C12 -0.6(5)
C13 C12 C17 C16 0.2(5)
C11 C12 C17 C16 178.7(3)
C2 C3 C31 C36 142.7(3)
C4 C3 C31 C36 -98.3(3)
C2 C3 C31 C32 -42.0(4)
C4 C3 C31 C32 77.1(4)
C36 C31 C32 C33 -0.4(5)
C3 C31 C32 C33 -175.9(3)
C31 C32 C33 C34 0.7(5)
C32 C33 C34 C35 -1.8(5)
C33 C34 C35 C36 2.7(5)
C34 C35 C36 C31 -2.5(6)
C32 C31 C36 C35 1.3(5)
C3 C31 C36 C35 176.9(3)
